data_8000333
loop_
_publ_author_name
'Sarkar, Sounak'
'Thomas, Sajesh P.'
'Potnuru, Lokeswara Rao'
'Edwards, Alison J.'
'Grosjean, Arnaud'
'Ramanathan, Krishna Venkatachala'
'Guru Row, T. N.'

_publ_section_title
;
 Experimental Insights into the Electronic Nature, Spectral Features, and
 Role of Entropy in Short
 CH<sub>3</sub>&#x00B7;&#x00B7;&#x00B7;CH<sub>3</sub> Hydrophobic
 Interactions.
;
_journal_issue 22
_journal_name_full 'The journal of physical chemistry letters'
_journal_page_first 7224
_journal_page_last 7229
_journal_paper_doi 10.1021/acs.jpclett.9b02734
_journal_volume 10
_journal_year 2019
_chemical_formula_moiety 'C8 H10 N4 O2, C5 H4 N2 O4'
_chemical_formula_sum 'C13 H14 N6 O6'
_chemical_formula_weight 350.29
_chemical_name_common 'caffeine:3,5-pyrazoledicarboxylic acid'
_space_group_crystal_system triclinic
_space_group_IT_number 2
_space_group_name_Hall '-P 1'
_space_group_name_H-M_alt 'P -1'
_audit_conform_dict_location ftp://ftp.iucr.org/pub/cif_core.dic
_audit_conform_dict_name cif_core.dic
_audit_conform_dict_version 2.3
_audit_creation_date '30-Jun-18 T11:35:07-00:00'
_audit_creation_method 'XD routine XDCIF'
_cell_angle_alpha 79.205(2)
_cell_angle_beta 76.448(2)
_cell_angle_gamma 67.097(2)
_cell_formula_units_Z 2
_cell_length_a 7.41440(10)
_cell_length_b 7.8692(2)
_cell_length_c 13.9978(2)
_cell_measurement_reflns_used 36993
_cell_measurement_temperature 100(2)
_cell_measurement_theta_max 50.4850
_cell_measurement_theta_min 3.3010
_cell_volume 727.15(3)
_computing_cell_refinement 'CrysAlisPro 1.171.38.41 (Rigaku OD, 2015)'
_computing_data_collection 'CrysAlisPro 1.171.38.41 (Rigaku OD, 2015)'
_computing_data_reduction 'CrysAlisPro 1.171.38.41 (Rigaku OD, 2015)'
_computing_molecular_graphics 'Volkov et al, (2015)'
_computing_publication_material 'Volkov et al, (2015)'
_computing_structure_refinement 'Volkov et al, (2015)'
_diffrn_ambient_environment N~2~
_diffrn_ambient_temperature 100(2)
_diffrn_detector 'CCD plate'
_diffrn_detector_area_resol_mean 8.0419
_diffrn_detector_type Eos
_diffrn_measured_fraction_theta_full 0.995
_diffrn_measured_fraction_theta_max 0.994
_diffrn_measurement_details
;
List of Runs (angles in degrees, time in seconds):

  # Type    Start    End  Width  t~exp~   \w     \q     \k     \f   Frames
--------------------------------------------------------------------------
  1  \w     -9.00  21.00   1.00   10.00    --   32.00  98.00 106.54   30
  2  \w      2.00 111.00   1.00   50.00    --   74.37-100.00 158.74  109
  3  \w     51.00 146.00   1.00   50.00    --   74.37  45.00-120.00   95
  4  \w     12.00 101.00   1.00   10.00    --   32.53  57.00  30.00   89
  5  \w     51.00 146.00   1.00   50.00    --   74.37  45.00   0.00   95
  6  \w     51.00 146.00   1.00   50.00    --   74.37  45.00 -60.00   95
  7  \w    -38.00  63.00   1.00   10.00    --   32.53 -77.00-180.00  101
  8  \w      6.00  96.00   1.00   50.00    --   74.37 -61.00 150.00   90
  9  \w      3.00 109.00   1.00   50.00    --   74.37 -94.00  60.00  106
 10  \w     12.00 101.00   1.00   10.00    --   32.53  57.00 -60.00   89
 11  \w      4.00 104.00   1.00   50.00    --   74.37 -77.00   0.00  100
 12  \w     51.00 146.00   1.00   50.00    --   74.37  45.00  90.00   95
 13  \w      1.00  27.00   1.00   15.00    --   40.00  93.00  23.89   26
 14  \w     53.00 142.00   1.00   50.00    --   74.37  61.00 150.00   89
 15  \w      3.00  98.00   1.00   50.00    --   74.37 -45.00   0.00   95
 16  \w      7.00  33.00   1.00   18.00    --   44.00  89.00-145.96   26
 17  \w      3.00 110.00   1.00   50.00    --   74.37 -97.00 -53.71  107
 18  \w      4.00 104.00   1.00   50.00    --   74.37 -77.00-120.00  100
 19  \w     17.00  47.00   1.00   22.00    --   48.00  79.00 146.40   30
 20  \w     53.00 142.00   1.00   50.00    --   74.37  61.00-150.00   89
 21  \w     44.00 145.00   1.00   50.00    --   74.37  77.00   0.00  101
 22  \w     19.00  45.00   1.00   26.00    --   52.00  82.00 -95.86   26
 23  \w     44.00 145.00   1.00   50.00    --   74.37  77.00-180.00  101
 24  \w     44.00 145.00   1.00   50.00    --   74.37  77.00 120.00  101
 25  \w     19.00  45.00   1.00   26.00    --   52.00  82.00  59.69   26
 26  \w     44.00 145.00   1.00   50.00    --   74.37  77.00-120.00  101
 27  \w     28.00 126.00   1.00   32.00    --   56.00  74.00  -1.33   98
 28  \w     26.00 126.00   1.00   32.00    --   56.00  77.00 -51.67  100
 29  \w     53.00 142.00   1.00   50.00    --   74.37  61.00  30.00   89
 30  \w     27.00 126.00   1.00   32.00    --   56.00  75.00  91.48   99
 31  \w     27.00 126.00   1.00   32.00    --   56.00  75.00-170.46   99
 32  \w     44.00 145.00   1.00   50.00    --   74.37  77.00 -60.00  101
 33  \w     32.00 129.00   1.00   42.00    --   60.00  73.00 106.14   97
 34  \w     44.00 145.00   1.00   50.00    --   74.37  77.00  90.00  101
;
_diffrn_measurement_device 'four-circle diffractometer'
_diffrn_measurement_device_type 'Xcalibur, Eos, Nova'
_diffrn_measurement_method '\w scans'
_diffrn_orient_matrix_type 'CrysAlisPro convention (1999,Acta A55,543-557)'
_diffrn_orient_matrix_UB_11 -0.0744350000
_diffrn_orient_matrix_UB_12 -0.0321907000
_diffrn_orient_matrix_UB_13 -0.0043968000
_diffrn_orient_matrix_UB_21 -0.0141356000
_diffrn_orient_matrix_UB_22 -0.0271729000
_diffrn_orient_matrix_UB_23 0.0516323000
_diffrn_orient_matrix_UB_31 -0.0734820000
_diffrn_orient_matrix_UB_32 0.0889473000
_diffrn_orient_matrix_UB_33 0.0079566000
_diffrn_radiation_monochromator mirror
_diffrn_radiation_probe x-ray
_diffrn_radiation_type 'Mo K\a'
_diffrn_radiation_wavelength 0.71073
_diffrn_reflns_av_R_equivalents 0.0487
_diffrn_reflns_av_sigmaI/netI 0.0597
_diffrn_reflns_Laue_measured_fraction_full 0.995
_diffrn_reflns_Laue_measured_fraction_max 0.994
_diffrn_reflns_limit_h_max 16
_diffrn_reflns_limit_h_min -16
_diffrn_reflns_limit_k_max 17
_diffrn_reflns_limit_k_min -17
_diffrn_reflns_limit_l_max 30
_diffrn_reflns_limit_l_min -30
_diffrn_reflns_number 97503
_diffrn_reflns_point_group_measured_fraction_full 0.995
_diffrn_reflns_point_group_measured_fraction_max 0.994
_diffrn_reflns_theta_full 25.242
_diffrn_reflns_theta_max 50.137
_diffrn_reflns_theta_min 2.826
_diffrn_source 'micro-focus sealed X-ray tube'
_diffrn_source_type 'Mova (Mo) X-ray Source'
_exptl_absorpt_coefficient_mu 0.129
_exptl_absorpt_correction_T_max 0.984
_exptl_absorpt_correction_T_min 0.964
_exptl_absorpt_correction_type gaussian
_exptl_absorpt_process_details
;
CrysAlisPro 1.171.38.43 (Rigaku Oxford Diffraction, 2015)
Numerical absorption correction based on gaussian integration over
			a multifaceted crystal model
Empirical absorption correction using spherical harmonics,
 implemented in SCALE3 ABSPACK scaling algorithm.
;
_exptl_crystal_colour colourless
_exptl_crystal_density_diffrn 1.600
_exptl_crystal_density_method 'not measured'
_exptl_crystal_description block
_exptl_crystal_F_000 414.000
_exptl_crystal_size_max 0.346
_exptl_crystal_size_mid 0.285
_exptl_crystal_size_min 0.130
_refine_ls_extinction_method none
_refine_ls_goodness_of_fit_ref 1.116
_refine_ls_matrix_type full
_refine_ls_number_parameters 695
_refine_ls_number_reflns 12350
_refine_ls_number_restraints 0
_refine_ls_R_factor_all 0.034
_refine_ls_R_factor_gt 0.023
_refine_ls_shift/su_max 0
_refine_ls_structure_factor_coef Fsqd
_refine_ls_weighting_details
;
        calc w2 = 1/[s^2^(Fo^2^)]
;
_refine_ls_weighting_scheme calc
_refine_ls_wR_factor_ref 0.053
_reflns_number_gt 13107
_reflns_number_total 15242
_reflns_threshold_expression 'I > 2\s(I)'
_cod_data_source_file jz9b02734_si_003.cif
_cod_data_source_block Caff-PZCA-MM
_cod_depositor_comments 'Adding full bibliography for 8000326--8000347.cif.'
_cod_database_code 8000333

loop_
_space_group_symop_id
_space_group_symop_operation_xyz
1 +X,+Y,+Z
2 -X,-Y,-Z

loop_
_atom_local_axes_atom_label
_atom_local_axes_atom0
_atom_local_axes_ax1
_atom_local_axes_atom1
_atom_local_axes_atom2
_atom_local_axes_ax2
O(13) C(6) Z O(13) N(1) Y
O(11) C(2) Z O(11) N(3) Y
O(29) H(29O) Z O(29) C(26) Y
O(28) C(26) Z O(28) O(29) Y
O(31) H(31O) Z O(31) C(27) Y
O(30) C(27) Z O(30) O(31) Y
N(1) C(6) Z N(1) C(2) Y
N(3) C(4) Z N(3) C(2) Y
N(7) C(8) Z N(7) C(5) Y
N(9) C(8) Z N(9) C(4) Y
N(22) H(22N) Z N(22) N(21) Y
N(21) N(22) Z N(21) C(25) Y
C(6) O(13) Z C(6) N(1) Y
C(5) C(4) Z C(5) N(7) Y
C(4) N(9) Z C(4) N(3) Y
C(2) O(11) Z C(2) N(3) Y
C(8) H(8) Z C(8) N(7) Y
C(12) H(12A) Z C(12) H(12C) Y
C(10) H(10C) Z C(10) H(10B) Y
C(14) H(14C) Z C(14) H(14A) Y
C(25) N(21) Z C(25) C(24) Y
C(23) N(22) Z C(23) C(24) Y
C(24) H(24) Z C(24) C(23) Y
C(26) O(28) Z C(26) O(29) Y
C(27) O(30) Z C(27) O(31) Y
H(8) C(8) Z H(8) N(7) Y
H(12A) C(12) Z H(12A) H(12C) Y
H(12B) C(12) Z H(12B) H(12A) Y
H(12C) C(12) Z H(12C) H(12A) Y
H(10A) C(10) Z H(10A) H(10C) Y
H(10B) C(10) Z H(10B) H(10C) Y
H(10C) C(10) Z H(10C) H(10B) Y
H(14A) C(14) Z H(14A) H(14C) Y
H(14B) C(14) Z H(14B) H(14C) Y
H(14C) C(14) Z H(14C) H(14A) Y
H(24) C(24) Z H(24) C(23) Y
H(22N) N(22) Z H(22N) N(21) Y
H(31O) O(31) Z H(31O) C(27) Y
H(29O) O(29) Z H(29O) N(9) Y

loop_
_atom_rho_multipole_atom_label
_atom_rho_multipole_coeff_Pv
_atom_rho_multipole_coeff_P00
_atom_rho_multipole_coeff_P11
_atom_rho_multipole_coeff_P1-1
_atom_rho_multipole_coeff_P10
_atom_rho_multipole_coeff_P20
_atom_rho_multipole_coeff_P21
_atom_rho_multipole_coeff_P2-1
_atom_rho_multipole_coeff_P22
_atom_rho_multipole_coeff_P2-2
_atom_rho_multipole_coeff_P30
_atom_rho_multipole_coeff_P31
_atom_rho_multipole_coeff_P3-1
_atom_rho_multipole_coeff_P32
_atom_rho_multipole_coeff_P3-2
_atom_rho_multipole_coeff_P33
_atom_rho_multipole_coeff_P3-3
_atom_rho_multipole_coeff_P40
_atom_rho_multipole_coeff_P41
_atom_rho_multipole_coeff_P4-1
_atom_rho_multipole_coeff_P42
_atom_rho_multipole_coeff_P4-2
_atom_rho_multipole_coeff_P43
_atom_rho_multipole_coeff_P4-3
_atom_rho_multipole_coeff_P44
_atom_rho_multipole_coeff_P4-4
_atom_rho_multipole_kappa
_atom_rho_multipole_kappa_prime0
_atom_rho_multipole_kappa_prime1
_atom_rho_multipole_kappa_prime2
_atom_rho_multipole_kappa_prime3
_atom_rho_multipole_kappa_prime4
O(13) 6.217(19) 0 0.000(9) 0.019(10) -0.058(9) -0.002(9) -0.026(8) -0.007(9) -0.098(10) -0.003(9) 0.034(8) 0.001(7) 0.004(7) 0.003(7) -0.009(7) -0.003(7) 0.041(7) 0 0 0 0 0 0 0 0 0 0.990636 0.930796 0.930796 0.930796 0.930796 0.930796
O(11) 6.20(2) 0 0.053(12) 0.023(11) -0.079(12) -0.033(13) -0.009(12) 0.016(10) -0.074(11) -0.017(11) 0.014(10) -0.020(9) 0.002(9) 0.028(9) -0.002(9) 0.024(9) -0.012(8) 0 0 0 0 0 0 0 0 0 0.990636 0.930796 0.930796 0.930796 0.930796 0.930796
O(29) 6.14(2) 0 0.010(9) -0.053(10) -0.048(9) 0.028(9) 0.016(8) 0.031(8) -0.008(10) -0.014(9) 0.066(7) 0.005(7) -0.039(7) 0.029(7) 0.004(7) 0.011(7) 0.008(7) 0 0 0 0 0 0 0 0 0 0.99487 0.980662 0.980662 0.980662 0.980662 0.980662
O(28) 6.333(19) 0 -0.031(12) -0.009(11) -0.060(12) 0.002(11) -0.006(11) 0.008(10) -0.114(10) 0.025(10) 0.024(10) 0.021(9) 0.020(9) 0.014(9) -0.011(9) -0.002(9) -0.018(8) 0 0 0 0 0 0 0 0 0 0.984992 0.85863 0.85863 0.85863 0.85863 0.85863
O(31) 6.15(2) 0 0.025(10) -0.073(10) -0.041(10) -0.007(9) -0.020(9) 0.010(8) -0.009(10) 0.005(10) 0.082(7) -0.002(7) -0.018(7) 0.037(7) -0.010(7) 0.014(8) 0.005(8) 0 0 0 0 0 0 0 0 0 0.99487 0.980662 0.980662 0.980662 0.980662 0.980662
O(30) 6.24(2) 0 -0.046(12) 0.013(10) -0.020(13) -0.006(12) 0.001(12) 0.028(10) -0.125(10) -0.012(10) 0.026(11) 0.014(10) 0.016(9) 0.039(9) -0.016(9) 0.004(9) 0.003(8) 0 0 0 0 0 0 0 0 0 0.984992 0.85863 0.85863 0.85863 0.85863 0.85863
N(1) 5.17(2) 0 0.006(9) -0.005(9) 0.019(10) 0.012(9) -0.002(8) -0.004(9) -0.006(8) -0.004(8) 0.139(9) 0.005(8) 0.025(8) 0.126(8) 0.014(8) -0.019(7) 0.031(7) 0 0 0 0 0 0 0 0 0 0.99339 1.014058 1.014058 1.014058 1.014058 1.014058
N(3) 5.14(2) 0 0.002(9) 0.003(9) -0.003(10) -0.019(10) 0.010(9) -0.020(9) -0.014(8) -0.001(8) 0.129(9) -0.004(8) -0.026(8) 0.107(8) -0.013(8) 0.003(7) 0.013(7) 0 0 0 0 0 0 0 0 0 0.99339 1.014058 1.014058 1.014058 1.014058 1.014058
N(7) 5.03(2) 0 0.011(9) -0.010(10) -0.027(9) 0.091(9) -0.026(8) 0.012(8) -0.031(9) -0.005(9) 0.056(8) 0.015(7) -0.048(8) 0.118(8) -0.009(8) -0.004(8) -0.009(8) 0 0 0 0 0 0 0 0 0 0.99339 1.014058 1.014058 1.014058 1.014058 1.014058
N(9) 5.27(2) 0 -0.019(10) -0.086(11) -0.112(12) 0.086(10) 0.014(9) 0.070(9) -0.082(9) -0.029(9) 0.075(10) -0.025(9) -0.022(9) 0.056(9) 0.004(9) 0.004(8) -0.021(8) 0 0 0 0 0 0 0 0 0 0.980193 0.954095 0.954095 0.954095 0.954095 0.954095
N(22) 5.14(3) 0 0.008(8) -0.005(9) 0.013(11) 0.060(9) 0.009(8) 0.011(8) -0.040(8) -0.017(8) 0.163(8) 0.005(7) 0.020(7) 0.122(7) -0.005(7) 0.002(7) -0.003(7) 0 0 0 0 0 0 0 0 0 0.992842 1.034115 1.034115 1.034115 1.034115 1.034115
N(21) 5.13(2) 0 0.008(9) -0.074(11) -0.092(9) -0.010(9) -0.005(8) 0.051(9) -0.130(9) 0.009(9) 0.116(9) 0.009(8) -0.043(8) 0.048(8) -0.008(8) -0.003(8) -0.038(8) 0 0 0 0 0 0 0 0 0 0.992614 0.959768 0.959768 0.959768 0.959768 0.959768
C(6) 3.98(3) 0 -0.006(11) -0.008(13) 0.059(12) 0.185(11) -0.006(10) 0.046(11) -0.163(10) -0.011(10) 0.225(12) -0.004(10) -0.014(12) 0.183(11) -0.008(11) -0.009(10) -0.021(10) 0 0 0 0 0 0 0 0 0 1.005909 1.005911 1.005911 1.005911 1.005911 1.005911
C(5) 4.14(3) 0 -0.001(11) -0.024(13) 0.072(12) 0.058(11) 0.017(10) 0.042(11) -0.107(11) 0.000(10) 0.200(12) 0.005(10) -0.085(11) 0.178(11) -0.006(11) 0.017(10) -0.063(10) 0 0 0 0 0 0 0 0 0 1.005197 1.007611 1.007611 1.007611 1.007611 1.007611
C(4) 4.15(4) 0 0.003(11) -0.083(13) 0.014(13) 0.124(11) -0.011(10) 0.003(11) -0.148(10) -0.007(10) 0.219(12) -0.018(10) 0.076(12) 0.176(11) 0.004(11) -0.003(10) -0.006(10) 0 0 0 0 0 0 0 0 0 1.005197 1.007611 1.007611 1.007611 1.007611 1.007611
C(2) 3.99(3) 0 -0.026(12) -0.010(12) 0.104(14) 0.213(13) -0.009(11) -0.033(11) -0.159(10) 0.007(10) 0.262(14) 0.011(12) -0.027(12) 0.196(11) 0.011(11) 0.002(10) -0.003(10) 0 0 0 0 0 0 0 0 0 1.005909 1.005911 1.005911 1.005911 1.005911 1.005911
C(8) 4.15(4) 0 0.016(12) -0.015(12) -0.020(16) 0.151(12) 0.005(11) 0.028(11) -0.160(11) -0.006(10) 0.254(13) -0.005(11) -0.012(12) 0.198(11) -0.014(11) 0.007(10) 0.007(10) 0 0 0 0 0 0 0 0 0 0.983508 1.018621 1.018621 1.018621 1.018621 1.018621
C(12) 3.32(7) 0 0.028(17) 0.01(2) 0.126(19) 0.050(15) 0.024(12) -0.025(14) -0.032(14) 0.057(13) 0.123(15) -0.041(13) 0.056(14) -0.041(14) 0.147(13) -0.013(14) -0.197(14) 0 0 0 0 0 0 0 0 0 1.035614 0.961852 0.961852 0.961852 0.961852 0.961852
C(10) 3.05(7) 0 0.036(17) 0.122(18) 0.02(2) 0.042(17) 0.038(13) -0.077(14) -0.057(13) -0.013(13) 0.163(15) -0.036(14) -0.010(14) -0.110(13) 0.079(13) 0.008(12) -0.146(12) 0 0 0 0 0 0 0 0 0 1.035614 0.961852 0.961852 0.961852 0.961852 0.961852
C(14) 3.32(5) 0 0.033(16) 0.010(19) 0.015(18) -0.003(15) -0.002(12) -0.036(13) -0.012(13) -0.080(13) 0.121(14) 0.043(13) 0.021(14) -0.022(13) -0.062(13) -0.005(13) -0.160(13) 0 0 0 0 0 0 0 0 0 1.035614 0.961852 0.961852 0.961852 0.961852 0.961852
C(25) 4.19(3) 0 0.002(11) 0.057(12) 0.008(13) 0.068(12) -0.005(10) 0.003(11) -0.129(10) -0.007(10) 0.208(12) -0.009(11) -0.035(11) 0.162(11) -0.001(11) 0.015(9) 0.006(9) 0 0 0 0 0 0 0 0 0 1.006065 1.011534 1.011534 1.011534 1.011534 1.011534
C(23) 4.04(3) 0 -0.004(11) 0.060(12) -0.020(13) 0.024(11) -0.015(10) 0.015(10) -0.146(10) -0.034(9) 0.227(12) 0.005(11) -0.053(11) 0.125(11) -0.012(11) -0.007(10) -0.005(10) 0 0 0 0 0 0 0 0 0 1.006065 1.011534 1.011534 1.011534 1.011534 1.011534
C(24) 4.09(5) 0 0.009(11) -0.017(12) -0.022(16) 0.116(13) -0.016(11) -0.014(11) -0.123(10) 0.005(10) 0.205(14) 0.006(12) 0.012(12) 0.142(11) -0.019(11) -0.007(10) 0.003(10) 0 0 0 0 0 0 0 0 0 0.999169 0.993333 0.993333 0.993333 0.993333 0.993333
C(26) 3.97(4) 0 -0.009(11) -0.005(12) 0.086(13) 0.167(12) 0.030(10) -0.031(11) -0.192(10) -0.015(10) 0.247(13) -0.014(11) 0.010(12) 0.218(11) -0.008(11) 0.013(10) -0.005(10) 0 0 0 0 0 0 0 0 0 1.009991 1.017661 1.017661 1.017661 1.017661 1.017661
C(27) 3.94(3) 0 -0.003(12) -0.025(12) 0.074(14) 0.199(13) -0.011(11) 0.017(11) -0.189(10) 0.006(10) 0.245(13) 0.011(12) -0.017(12) 0.227(11) 0.010(11) 0.000(10) -0.015(9) 0 0 0 0 0 0 0 0 0 1.009991 1.017661 1.017661 1.017661 1.017661 1.017661
H(8) 0.85(2) 0 -0.005(14) 0.053(15) 0.15(2) 0.02(3) 0 0 0 0 0 0 0 0 0 0 0 0 0 0 0 0 0 0 0 0 1.2 1.2 1.2 1.2 1.2 1.2
H(12A) 0.76(2) 0 0.000(14) -0.012(15) 0.112(19) -0.05(2) 0 0 0 0 0 0 0 0 0 0 0 0 0 0 0 0 0 0 0 0 1.2 1.2 1.2 1.2 1.2 1.2
H(12B) 1.14(3) 0 -0.071(19) 0.02(2) 0.36(3) 0.19(3) 0 0 0 0 0 0 0 0 0 0 0 0 0 0 0 0 0 0 0 0 1.2 1.2 1.2 1.2 1.2 1.2
H(12C) 1.27(5) 0 0.00(3) -0.08(3) 0.45(5) 0.07(5) 0 0 0 0 0 0 0 0 0 0 0 0 0 0 0 0 0 0 0 0 1.2 1.2 1.2 1.2 1.2 1.2
H(10A) 1.53(4) 0 -0.02(3) 0.02(3) 0.57(4) 0.38(5) 0 0 0 0 0 0 0 0 0 0 0 0 0 0 0 0 0 0 0 0 1.2 1.2 1.2 1.2 1.2 1.2
H(10B) 0.76(2) 0 0.033(14) -0.048(14) 0.120(17) -0.02(2) 0 0 0 0 0 0 0 0 0 0 0 0 0 0 0 0 0 0 0 0 1.2 1.2 1.2 1.2 1.2 1.2
H(10C) 1.15(4) 0 -0.03(2) 0.09(2) 0.40(3) 0.09(4) 0 0 0 0 0 0 0 0 0 0 0 0 0 0 0 0 0 0 0 0 1.2 1.2 1.2 1.2 1.2 1.2
H(14A) 1.02(3) 0 -0.077(16) -0.026(16) 0.30(2) 0.07(3) 0 0 0 0 0 0 0 0 0 0 0 0 0 0 0 0 0 0 0 0 1.2 1.2 1.2 1.2 1.2 1.2
H(14B) 0.97(2) 0 -0.004(16) -0.032(15) 0.234(18) 0.04(2) 0 0 0 0 0 0 0 0 0 0 0 0 0 0 0 0 0 0 0 0 1.2 1.2 1.2 1.2 1.2 1.2
H(14C) 1.01(2) 0 0.005(14) 0.019(15) 0.249(18) 0.08(2) 0 0 0 0 0 0 0 0 0 0 0 0 0 0 0 0 0 0 0 0 1.2 1.2 1.2 1.2 1.2 1.2
H(24) 0.85(2) 0 -0.005(13) 0.003(14) 0.153(19) 0.03(3) 0 0 0 0 0 0 0 0 0 0 0 0 0 0 0 0 0 0 0 0 1.2 1.2 1.2 1.2 1.2 1.2
H(22N) 0.747(19) 0 -0.002(11) 0.086(13) 0.148(16) 0.05(2) 0 0 0 0 0 0 0 0 0 0 0 0 0 0 0 0 0 0 0 0 1.2 1.2 1.2 1.2 1.2 1.2
H(31O) 0.739(18) 0 0.024(12) 0.023(14) 0.187(15) 0.09(2) 0 0 0 0 0 0 0 0 0 0 0 0 0 0 0 0 0 0 0 0 1.2 1.2 1.2 1.2 1.2 1.2
H(29O) 0.731(19) 0 -0.011(15) 0.025(13) 0.169(16) 0.12(2) 0 0 0 0 0 0 0 0 0 0 0 0 0 0 0 0 0 0 0 0 1.2 1.2 1.2 1.2 1.2 1.2

loop_
_atom_site_label
_atom_site_type_symbol
_atom_site_fract_x
_atom_site_fract_y
_atom_site_fract_z
_atom_site_U_iso_or_equiv
_atom_site_adp_type
_atom_site_occupancy
_atom_site_symmetry_multiplicity
O(13) O 0.71835(4) 0.89649(4) -0.448186(19) 0.014 Uani 1 2
O(11) O 0.21003(7) 1.26930(5) -0.23578(3) 0.021 Uani 1 2
O(29) O 0.22718(5) 0.51682(4) 0.00225(2) 0.015 Uani 1 2
O(28) O 0.44217(5) 0.23760(4) -0.03839(2) 0.017 Uani 1 2
O(31) O -0.06722(5) -0.01021(5) 0.38803(2) 0.016 Uani 1 2
O(30) O -0.19348(5) 0.30072(4) 0.38646(2) 0.018 Uani 1 2
N(1) N 0.46073(4) 1.08276(4) -0.342549(18) 0.011 Uani 1 2
N(3) N 0.29896(4) 0.95802(4) -0.194946(18) 0.012 Uani 1 2
N(7) N 0.66265(4) 0.56910(4) -0.303224(18) 0.011 Uani 1 2
N(9) N 0.43087(4) 0.62000(4) -0.165927(18) 0.013 Uani 1 2
N(22) N 0.28525(4) 0.06509(4) 0.132211(18) 0.011 Uani 1 2
N(21) N 0.19192(4) 0.00803(4) 0.218255(17) 0.011 Uani 1 2
C(6) C 0.59148(4) 0.91078(4) -0.371802(17) 0.01 Uani 1 2
C(5) C 0.56346(4) 0.75917(4) -0.304869(17) 0.01 Uani 1 2
C(4) C 0.42316(4) 0.78503(4) -0.219328(17) 0.01 Uani 1 2
C(2) C 0.31615(4) 1.11288(4) -0.256293(19) 0.013 Uani 1 2
C(8) C 0.57866(4) 0.49275(4) -0.219719(19) 0.013 Uani 1 2
C(12) C 0.15924(5) 0.98204(5) -0.10126(2) 0.016 Uani 1 2
C(10) C 0.48753(6) 1.24672(4) -0.40463(2) 0.016 Uani 1 2
C(14) C 0.83347(5) 0.46955(4) -0.37468(2) 0.015 Uani 1 2
C(25) C 0.05335(4) 0.16515(4) 0.252657(17) 0.01 Uani 1 2
C(23) C 0.21095(4) 0.25280(4) 0.109824(17) 0.01 Uani 1 2
C(24) C 0.05833(4) 0.32379(4) 0.187004(17) 0.011 Uani 1 2
C(26) C 0.30257(4) 0.33611(4) 0.017656(17) 0.011 Uani 1 2
C(27) C -0.08149(4) 0.16082(4) 0.349013(17) 0.011 Uani 1 2
H(8) H 0.624097 0.345792 -0.198138 0.037 Uiso 1 2
H(12A) H 0.238717 0.951095 -0.042446 0.038 Uiso 1 2
H(12B) H 0.079272 0.890422 -0.09112 0.065 Uiso 1 2
H(12C) H 0.058795 1.119762 -0.102002 0.11 Uiso 1 2
H(10A) H 0.460675 1.250738 -0.476476 0.116 Uiso 1 2
H(10B) H 0.635371 1.239962 -0.409661 0.029 Uiso 1 2
H(10C) H 0.385625 1.368849 -0.372494 0.08 Uiso 1 2
H(14A) H 0.885627 0.322558 -0.349144 0.046 Uiso 1 2
H(14B) H 0.951373 0.521608 -0.382038 0.039 Uiso 1 2
H(14C) H 0.789174 0.490425 -0.445587 0.038 Uiso 1 2
H(24) H -0.034355 0.465808 0.194967 0.029 Uiso 1 2
H(22N) H 0.395883 -0.022068 0.087851 0.024 Uiso 1 2
H(31O) H -0.156258 -0.009977 0.451397 0.024 Uiso 1 2
H(29O) H 0.305056 0.5539 -0.064838 0.033 Uiso 1 2

loop_
_atom_site_aniso_label
_atom_site_aniso_U_11
_atom_site_aniso_U_22
_atom_site_aniso_U_33
_atom_site_aniso_U_23
_atom_site_aniso_U_13
_atom_site_aniso_U_12
O(13) 0.01520(9) 0.01292(10) 0.01049(8) -0.00030(7) 0.00354(7) -0.00600(9)
O(11) 0.02542(15) 0.01018(11) 0.01950(12) -0.00316(10) 0.00413(11) -0.00059(11)
O(29) 0.01664(10) 0.00920(10) 0.01264(9) 0.00144(8) 0.00282(8) -0.00323(9)
O(28) 0.01936(11) 0.01083(10) 0.01350(9) -0.00138(7) 0.00658(8) -0.00341(9)
O(31) 0.01984(11) 0.01097(10) 0.01213(9) 0.00011(8) 0.00476(8) -0.00660(10)
O(30) 0.02029(11) 0.01128(10) 0.01542(10) -0.00182(8) 0.00668(9) -0.00283(9)
N(1) 0.01258(9) 0.00836(8) 0.01015(8) 0.00022(6) -0.00043(7) -0.00343(7)
N(3) 0.01150(8) 0.01064(9) 0.00972(8) -0.00114(7) 0.00158(7) -0.00271(8)
N(7) 0.01276(9) 0.00834(9) 0.01037(8) -0.00029(7) 0.00121(7) -0.00345(7)
N(9) 0.01448(9) 0.01094(9) 0.01014(8) 0.00111(7) 0.00141(7) -0.00538(8)
N(22) 0.01160(8) 0.00840(8) 0.00903(7) -0.00035(6) 0.00149(6) -0.00287(7)
N(21) 0.01195(8) 0.00856(8) 0.00920(7) 0.00026(6) 0.00069(6) -0.00326(7)
C(6) 0.01082(8) 0.00881(8) 0.00865(7) 0.00035(6) 0.00026(6) -0.00391(7)
C(5) 0.01086(8) 0.00808(8) 0.00904(7) 0.00021(6) 0.00097(6) -0.00327(7)
C(4) 0.01061(8) 0.00909(9) 0.00890(7) 0.00012(6) 0.00064(6) -0.00348(7)
C(2) 0.01372(9) 0.00895(9) 0.01161(8) -0.00138(7) 0.00023(7) -0.00183(8)
C(8) 0.01623(10) 0.00904(9) 0.01194(8) 0.00096(7) 0.00073(7) -0.00458(8)
C(12) 0.01440(10) 0.01935(13) 0.01179(9) -0.00432(8) 0.00302(8) -0.00512(10)
C(10) 0.02332(13) 0.01055(10) 0.01450(10) 0.00144(8) -0.00193(9) -0.00733(10)
C(14) 0.01550(10) 0.01181(10) 0.01504(10) -0.00314(8) 0.00212(8) -0.00291(9)
C(25) 0.01075(8) 0.00913(8) 0.00826(7) -0.00005(6) 0.00077(6) -0.00346(7)
C(23) 0.01106(8) 0.00855(8) 0.00857(7) 0.00030(6) 0.00081(6) -0.00328(7)
C(24) 0.01141(8) 0.00852(9) 0.00954(7) -0.00012(6) 0.00081(6) -0.00261(7)
C(26) 0.01253(9) 0.00888(9) 0.00919(7) 0.00006(6) 0.00137(6) -0.00339(7)
C(27) 0.01196(9) 0.01000(9) 0.00921(7) -0.00036(7) 0.00154(6) -0.00388(8)

loop_
_geom_angle_atom_site_label_1
_geom_angle_atom_site_label_2
_geom_angle_atom_site_label_3
_geom_angle
_geom_angle_site_symmetry_1
_geom_angle_site_symmetry_2
_geom_angle_site_symmetry_3
_geom_angle_publ_flag
C(26) O(29) H(29O) 106.43(3) 1_555 1_555 1_555 yes
C(27) O(31) H(31O) 111.43(3) 1_555 1_555 1_555 yes
C(6) N(1) C(2) 125.99(2) 1_555 1_555 1_555 yes
C(6) N(1) C(10) 116.43(2) 1_555 1_555 1_555 yes
C(2) N(1) C(10) 117.42(3) 1_555 1_555 1_555 yes
C(4) N(3) C(2) 119.57(2) 1_555 1_555 1_555 yes
C(4) N(3) C(12) 120.83(3) 1_555 1_555 1_555 yes
C(2) N(3) C(12) 119.43(3) 1_555 1_555 1_555 yes
C(5) N(7) C(8) 106.44(2) 1_555 1_555 1_555 yes
C(5) N(7) C(14) 127.33(2) 1_555 1_555 1_555 yes
C(8) N(7) C(14) 126.14(3) 1_555 1_555 1_555 yes
C(4) N(9) C(8) 104.21(2) 1_555 1_555 1_555 yes
N(21) N(22) C(23) 112.85(2) 1_555 1_555 1_555 yes
N(21) N(22) H(22N) 123.29(3) 1_555 1_555 1_555 yes
C(23) N(22) H(22N) 123.84(2) 1_555 1_555 1_555 yes
N(22) N(21) C(25) 104.58(2) 1_555 1_555 1_555 yes
O(13) C(6) N(1) 121.89(2) 1_555 1_555 1_555 yes
O(13) C(6) C(5) 125.08(3) 1_555 1_555 1_555 yes
N(1) C(6) C(5) 113.03(2) 1_555 1_555 1_555 yes
N(7) C(5) C(6) 132.24(2) 1_555 1_555 1_555 yes
N(7) C(5) C(4) 105.55(2) 1_555 1_555 1_555 yes
C(6) C(5) C(4) 122.11(2) 1_555 1_555 1_555 yes
N(3) C(4) N(9) 127.03(2) 1_555 1_555 1_555 yes
N(3) C(4) C(5) 121.92(2) 1_555 1_555 1_555 yes
N(9) C(4) C(5) 111.04(2) 1_555 1_555 1_555 yes
O(11) C(2) N(1) 121.42(3) 1_555 1_555 1_555 yes
O(11) C(2) N(3) 121.22(3) 1_555 1_555 1_555 yes
N(1) C(2) N(3) 117.36(3) 1_555 1_555 1_555 yes
N(7) C(8) N(9) 112.75(3) 1_555 1_555 1_555 yes
N(7) C(8) H(8) 123.70(3) 1_555 1_555 1_555 yes
N(9) C(8) H(8) 123.55(2) 1_555 1_555 1_555 yes
N(3) C(12) H(12A) 109.43(3) 1_555 1_555 1_555 yes
N(3) C(12) H(12B) 109.52(3) 1_555 1_555 1_555 yes
N(3) C(12) H(12C) 109.47(3) 1_555 1_555 1_555 yes
H(12A) C(12) H(12B) 109.47(3) 1_555 1_555 1_555 yes
H(12A) C(12) H(12C) 109.41(3) 1_555 1_555 1_555 yes
H(12B) C(12) H(12C) 109.53(3) 1_555 1_555 1_555 yes
N(1) C(10) H(10A) 109.59(3) 1_555 1_555 1_555 yes
N(1) C(10) H(10B) 109.53(3) 1_555 1_555 1_555 yes
N(1) C(10) H(10C) 109.45(3) 1_555 1_555 1_555 yes
H(10A) C(10) H(10B) 109.50(3) 1_555 1_555 1_555 yes
H(10A) C(10) H(10C) 109.44(3) 1_555 1_555 1_555 yes
H(10B) C(10) H(10C) 109.32(3) 1_555 1_555 1_555 yes
N(7) C(14) H(14A) 109.48(2) 1_555 1_555 1_555 yes
N(7) C(14) H(14B) 109.51(3) 1_555 1_555 1_555 yes
N(7) C(14) H(14C) 109.41(3) 1_555 1_555 1_555 yes
H(14A) C(14) H(14B) 109.51(3) 1_555 1_555 1_555 yes
H(14A) C(14) H(14C) 109.45(3) 1_555 1_555 1_555 yes
H(14B) C(14) H(14C) 109.47(2) 1_555 1_555 1_555 yes
N(21) C(25) C(24) 111.78(2) 1_555 1_555 1_555 yes
N(21) C(25) C(27) 121.31(2) 1_555 1_555 1_555 yes
C(24) C(25) C(27) 126.90(2) 1_555 1_555 1_555 yes
N(22) C(23) C(24) 106.91(2) 1_555 1_555 1_555 yes
N(22) C(23) C(26) 118.84(2) 1_555 1_555 1_555 yes
C(24) C(23) C(26) 134.22(2) 1_555 1_555 1_555 yes
C(25) C(24) C(23) 103.88(2) 1_555 1_555 1_555 yes
C(25) C(24) H(24) 128.05(2) 1_555 1_555 1_555 yes
C(23) C(24) H(24) 128.07(2) 1_555 1_555 1_555 yes
O(29) C(26) O(28) 124.02(3) 1_555 1_555 1_555 yes
O(29) C(26) C(23) 115.50(2) 1_555 1_555 1_555 yes
O(28) C(26) C(23) 120.48(3) 1_555 1_555 1_555 yes
O(31) C(27) O(30) 124.59(3) 1_555 1_555 1_555 yes
O(31) C(27) C(25) 112.75(3) 1_555 1_555 1_555 yes
O(30) C(27) C(25) 122.65(3) 1_555 1_555 1_555 yes

loop_
_geom_bond_atom_site_label_1
_geom_bond_atom_site_label_2
_geom_bond_distance
_geom_bond_site_symmetry_1
_geom_bond_site_symmetry_2
_geom_bond_publ_flag
O(13) C(6) 1.2378(3) 1_555 1_555 yes
O(11) C(2) 1.2204(4) 1_555 1_555 yes
O(29) C(26) 1.3054(4) 1_555 1_555 yes
O(29) H(29O) 1.0368(3) 1_555 1_555 yes
O(28) C(26) 1.2290(4) 1_555 1_555 yes
O(31) C(27) 1.3273(4) 1_555 1_555 yes
O(31) H(31O) 0.9735(3) 1_555 1_555 yes
O(30) C(27) 1.2153(4) 1_555 1_555 yes
N(1) C(6) 1.3926(4) 1_555 1_555 yes
N(1) C(2) 1.4021(4) 1_555 1_555 yes
N(1) C(10) 1.4690(4) 1_555 1_555 yes
N(3) C(4) 1.3670(4) 1_555 1_555 yes
N(3) C(2) 1.3843(4) 1_555 1_555 yes
N(3) C(12) 1.4603(3) 1_555 1_555 yes
N(7) C(5) 1.3847(4) 1_555 1_555 yes
N(7) C(8) 1.3424(3) 1_555 1_555 yes
N(7) C(14) 1.4649(4) 1_555 1_555 yes
N(9) C(4) 1.3591(3) 1_555 1_555 yes
N(9) C(8) 1.3462(4) 1_555 1_555 yes
N(22) N(21) 1.3341(3) 1_555 1_555 yes
N(22) C(23) 1.3630(4) 1_555 1_555 yes
N(22) H(22N) 1.0059(3) 1_555 1_555 yes
N(21) C(25) 1.3485(4) 1_555 1_555 yes
C(6) C(5) 1.4238(3) 1_555 1_555 yes
C(5) C(4) 1.3784(3) 1_555 1_555 yes
C(8) H(8) 1.0750(3) 1_555 1_555 yes
C(12) H(12A) 1.0606(3) 1_555 1_555 yes
C(12) H(12B) 1.0708(3) 1_555 1_555 yes
C(12) H(12C) 1.0490(4) 1_555 1_555 yes
C(10) H(10A) 1.0625(3) 1_555 1_555 yes
C(10) H(10B) 1.0627(4) 1_555 1_555 yes
C(10) H(10C) 1.0651(3) 1_555 1_555 yes
C(14) H(14A) 1.0849(3) 1_555 1_555 yes
C(14) H(14B) 1.0785(3) 1_555 1_555 yes
C(14) H(14C) 1.0815(3) 1_555 1_555 yes
C(25) C(24) 1.4123(3) 1_555 1_555 yes
C(25) C(27) 1.4823(3) 1_555 1_555 yes
C(23) C(24) 1.3860(3) 1_555 1_555 yes
C(23) C(26) 1.4747(3) 1_555 1_555 yes
C(24) H(24) 1.0708(3) 1_555 1_555 yes
